data_7133917
loop_
_publ_author_name
'Harsha, Priyasha'
'Das, Dinabandhu'

_publ_section_title
;
 Bidirectional strain release in a thermosalient organic salt crystal
 induced by anisotropic thermal expansion and phase transformation.
;
_journal_issue 95
_journal_name_full 'Chemical communications (Cambridge, England)'
_journal_page_first 14105
_journal_page_last 14108
_journal_paper_doi 10.1039/d4cc04764h
_journal_volume 60
_journal_year 2024
_chemical_formula_moiety 'C4 H O4, C3 H5 N2'
_chemical_formula_sum 'C7 H6 N2 O4'
_chemical_formula_weight 182.14
_space_group_crystal_system monoclinic
_space_group_IT_number 14
_space_group_name_Hall '-P 2ybc'
_space_group_name_H-M_alt 'P 1 21/c 1'
_atom_sites_solution_hydrogens mixed
_audit_creation_method SHELXL-2019/3
_audit_update_record
;
2024-09-13 deposited with the CCDC.	2024-11-01 downloaded from the CCDC.
;
_cell_angle_alpha 90
_cell_angle_beta 100.201(4)
_cell_angle_gamma 90
_cell_formula_units_Z 4
_cell_length_a 9.4094(10)
_cell_length_b 10.9728(12)
_cell_length_c 7.5549(10)
_cell_measurement_reflns_used 7373
_cell_measurement_temperature 300(2)
_cell_measurement_theta_max 28.36
_cell_measurement_theta_min 2.88
_cell_volume 767.69(16)
_computing_cell_refinement 'Bruker SAINT'
_computing_data_collection 'Bruker APEX3'
_computing_data_reduction 'Bruker SAINT'
_computing_structure_refinement 'SHELXL-2019/2 (Sheldrick, 2019)'
_computing_structure_solution 'SHELXT 2018/2 (Sheldrick, 2018)'
_diffrn_ambient_temperature 300(2)
_diffrn_measured_fraction_theta_full 0.977
_diffrn_measured_fraction_theta_max 0.981
_diffrn_measurement_device_type 'Bruker APEX-III CMOS detector'
_diffrn_measurement_method '\f and \w scans'
_diffrn_radiation_type MoK\a
_diffrn_radiation_wavelength 0.71073
_diffrn_reflns_av_R_equivalents 0.0208
_diffrn_reflns_av_unetI/netI 0.0129
_diffrn_reflns_Laue_measured_fraction_full 0.977
_diffrn_reflns_Laue_measured_fraction_max 0.981
_diffrn_reflns_limit_h_max 9
_diffrn_reflns_limit_h_min -12
_diffrn_reflns_limit_k_max 14
_diffrn_reflns_limit_k_min -14
_diffrn_reflns_limit_l_max 10
_diffrn_reflns_limit_l_min -10
_diffrn_reflns_number 13186
_diffrn_reflns_point_group_measured_fraction_full 0.977
_diffrn_reflns_point_group_measured_fraction_max 0.981
_diffrn_reflns_theta_full 25.000
_diffrn_reflns_theta_max 28.362
_diffrn_reflns_theta_min 2.878
_diffrn_source Microfocus
_exptl_absorpt_coefficient_mu 0.132
_exptl_absorpt_correction_type none
_exptl_absorpt_process_details SADABS
_exptl_crystal_colour colourless
_exptl_crystal_density_diffrn 1.576
_exptl_crystal_density_meas ?
_exptl_crystal_description block
_exptl_crystal_F_000 376
_exptl_crystal_recrystallization_method 'Re-crystallisation from solvent: Mixture of Methanol and Water'
_exptl_crystal_size_max 0.258
_exptl_crystal_size_mid 0.257
_exptl_crystal_size_min 0.100
_refine_diff_density_max 0.314
_refine_diff_density_min -0.155
_refine_diff_density_rms 0.034
_refine_ls_extinction_method none
_refine_ls_goodness_of_fit_ref 1.021
_refine_ls_hydrogen_treatment mixed
_refine_ls_matrix_type full
_refine_ls_number_parameters 142
_refine_ls_number_reflns 1883
_refine_ls_number_restraints 0
_refine_ls_restrained_S_all 1.021
_refine_ls_R_factor_all 0.0405
_refine_ls_R_factor_gt 0.0376
_refine_ls_shift/su_max 0.001
_refine_ls_shift/su_mean 0.000
_refine_ls_structure_factor_coef Fsqd
_refine_ls_weighting_details 'w=1/[\s^2^(Fo^2^)+(0.0646P)^2^+0.1304P] where P=(Fo^2^+2Fc^2^)/3'
_refine_ls_weighting_scheme calc
_refine_ls_wR_factor_gt 0.1068
_refine_ls_wR_factor_ref 0.1096
_reflns_Friedel_coverage 0.000
_reflns_number_gt 1719
_reflns_number_total 1883
_reflns_threshold_expression 'I > 2\s(I)'
_cod_data_source_file d4cc04764h4.cif
_cod_data_source_block SQIM300K_LT
_cod_depositor_comments
;
The following automatic conversions were performed:

data item '_exptl_crystal_density_meas' value 'not measured' was
changed to '?' -- the value is perceived as not measured.

Automatic conversion script
Id: cif_fix_values 8170 2020-07-09 18:12:32Z antanas 

 Adding full bibliography for 7133913--7133921.cif.
;
_cod_original_sg_symbol_H-M 'P 21/c'
_cod_database_code 7133917
_shelx_shelxl_version_number 2019/3
_shelx_space_group_comment
;
The symmetry employed for this shelxl refinement is uniquely defined
by the following loop, which should always be used as a source of
symmetry information in preference to the above space-group names.
They are only intended as comments.
;
_shelx_estimated_absorpt_t_min 0.7125
_shelx_estimated_absorpt_t_max 0.7457

loop_
_space_group_symop_operation_xyz
'x, y, z'
'-x, y+1/2, -z+1/2'
'-x, -y, -z'
'x, -y-1/2, z-1/2'

loop_
_atom_site_label
_atom_site_type_symbol
_atom_site_fract_x
_atom_site_fract_y
_atom_site_fract_z
_atom_site_U_iso_or_equiv
_atom_site_adp_type
_atom_site_occupancy
_atom_site_site_symmetry_order
_atom_site_calc_flag
_atom_site_refinement_flags_posn
_atom_site_refinement_flags_adp
_atom_site_refinement_flags_occupancy
_atom_site_disorder_assembly
_atom_site_disorder_group
O1 O 1.02322(8) 0.87778(6) 0.17975(12) 0.0403(2) Uani 1 1 d . . . . .
O3 O 0.69548(8) 0.60832(7) 0.33445(13) 0.0459(2) Uani 1 1 d . . . . .
O4 O 1.01558(8) 0.59372(7) 0.21452(13) 0.0456(2) Uani 1 1 d . . . . .
O2 O 0.70539(9) 0.90112(7) 0.29642(14) 0.0505(3) Uani 1 1 d . . . . .
C3 C 0.78270(10) 0.68192(8) 0.29227(13) 0.0314(2) Uani 1 1 d . . . . .
C2 C 0.78633(10) 0.81841(8) 0.27542(14) 0.0326(2) Uani 1 1 d . . . . .
C4 C 0.92271(10) 0.67752(8) 0.23961(13) 0.0307(2) Uani 1 1 d . . . . .
C1 C 0.93076(10) 0.80572(8) 0.22218(13) 0.0299(2) Uani 1 1 d . . . . .
N1 N 0.45512(10) 0.70951(9) 0.44227(14) 0.0409(2) Uani 1 1 d . . . . .
N2 N 0.25472(10) 0.71559(10) 0.53984(14) 0.0412(3) Uani 1 1 d . . . . .
C5 C 0.42322(13) 0.82962(11) 0.46203(17) 0.0440(3) Uani 1 1 d . . . . .
C7 C 0.35121(12) 0.64245(12) 0.48964(17) 0.0448(3) Uani 1 1 d . . . . .
C6 C 0.29691(13) 0.83366(11) 0.52363(16) 0.0440(3) Uani 1 1 d . . . . .
H4 H 0.9920(16) 0.5142(16) 0.256(2) 0.087(6) Uiso 1 1 d . . . . .
H5 H 0.4815(17) 0.8915(15) 0.434(2) 0.067(5) Uiso 1 1 d . . . . .
H6 H 0.2471(17) 0.8988(16) 0.553(2) 0.068(5) Uiso 1 1 d . . . . .
H2 H 0.1728(19) 0.6927(17) 0.581(2) 0.071(5) Uiso 1 1 d . . . . .
H1 H 0.5352(18) 0.6816(17) 0.403(2) 0.071(5) Uiso 1 1 d . . . . .
H7 H 0.3459(17) 0.5543(19) 0.488(2) 0.083(6) Uiso 1 1 d . . . . .

loop_
_atom_site_aniso_label
_atom_site_aniso_U_11
_atom_site_aniso_U_22
_atom_site_aniso_U_33
_atom_site_aniso_U_23
_atom_site_aniso_U_13
_atom_site_aniso_U_12
O1 0.0350(4) 0.0242(3) 0.0685(5) 0.0006(3) 0.0279(3) -0.0031(3)
O3 0.0382(4) 0.0298(4) 0.0772(6) 0.0058(3) 0.0307(4) -0.0036(3)
O4 0.0398(4) 0.0234(4) 0.0820(6) 0.0028(3) 0.0342(4) 0.0046(3)
O2 0.0430(4) 0.0299(4) 0.0870(7) 0.0016(4) 0.0348(4) 0.0067(3)
C3 0.0293(4) 0.0248(4) 0.0437(5) 0.0011(4) 0.0161(4) -0.0002(3)
C2 0.0302(5) 0.0250(4) 0.0466(5) 0.0013(4) 0.0174(4) -0.0002(3)
C4 0.0288(5) 0.0227(4) 0.0442(5) 0.0003(3) 0.0163(4) -0.0002(3)
C1 0.0285(4) 0.0231(4) 0.0416(5) 0.0000(3) 0.0154(4) 0.0003(3)
N1 0.0327(4) 0.0412(5) 0.0532(5) 0.0018(4) 0.0198(4) 0.0018(4)
N2 0.0316(4) 0.0460(5) 0.0499(5) 0.0003(4) 0.0180(4) -0.0048(4)
C5 0.0443(6) 0.0358(6) 0.0563(7) -0.0026(5) 0.0210(5) -0.0093(5)
C7 0.0418(6) 0.0345(6) 0.0622(7) 0.0044(5) 0.0202(5) -0.0011(4)
C6 0.0430(6) 0.0379(6) 0.0550(7) -0.0070(5) 0.0187(5) 0.0011(5)

loop_
_atom_type_symbol
_atom_type_description
_atom_type_scat_dispersion_real
_atom_type_scat_dispersion_imag
_atom_type_scat_source
C C 0.0033 0.0016 'International Tables Vol C Tables 4.2.6.8 and 6.1.1.4'
H H 0.0000 0.0000 'International Tables Vol C Tables 4.2.6.8 and 6.1.1.4'
N N 0.0061 0.0033 'International Tables Vol C Tables 4.2.6.8 and 6.1.1.4'
O O 0.0106 0.0060 'International Tables Vol C Tables 4.2.6.8 and 6.1.1.4'

loop_
_geom_angle_atom_site_label_1
_geom_angle_atom_site_label_2
_geom_angle_atom_site_label_3
_geom_angle
_geom_angle_site_symmetry_1
_geom_angle_site_symmetry_3
_geom_angle_publ_flag
O3 C3 C4 137.01(9) . . ?
O3 C3 C2 134.46(9) . . ?
C4 C3 C2 88.54(7) . . ?
O2 C2 C1 136.78(9) . . ?
O2 C2 C3 135.21(9) . . ?
C1 C2 C3 88.01(7) . . ?
O4 C4 C1 129.65(8) . . ?
O4 C4 C3 136.98(8) . . ?
C1 C4 C3 93.37(7) . . ?
O1 C1 C4 134.31(9) . . ?
O1 C1 C2 135.61(8) . . ?
C4 C1 C2 90.08(7) . . ?
C7 N1 C5 108.66(9) . . ?
C7 N2 C6 109.02(10) . . ?
C6 C5 N1 107.03(9) . . ?
N2 C7 N1 108.62(11) . . ?
C5 C6 N2 106.67(10) . . ?

loop_
_geom_bond_atom_site_label_1
_geom_bond_atom_site_label_2
_geom_bond_distance
_geom_bond_site_symmetry_2
_geom_bond_publ_flag
O1 C1 1.2585(11) . ?
O3 C3 1.2329(11) . ?
O4 C4 1.3053(11) . ?
O2 C2 1.2131(12) . ?
C3 C4 1.4429(12) . ?
C3 C2 1.5040(13) . ?
C2 C1 1.4905(13) . ?
C4 C1 1.4161(12) . ?
N1 C7 1.3227(14) . ?
N1 C5 1.3657(15) . ?
N2 C7 1.3168(15) . ?
N2 C6 1.3669(16) . ?
C5 C6 1.3517(17) . ?
